data_2222058
loop_
_publ_author_name
'Bi, Sheng'
'Wu, Yong-Zhong'
'Zhou, Yi-Xin'
'Tang, Jian-Guo'
'Guo, Cheng'

_publ_section_title
;
 2-Methyl-4-nitrophenol
;
_journal_coeditor_code HK2688
_journal_issue 6
_journal_name_full 'Acta Crystallographica Section E'
_journal_page_first o1378
_journal_paper_doi 10.1107/S1600536809018716
_journal_volume 65
_journal_year 2009
_chemical_formula_iupac 'C7 H7 N O3'
_chemical_formula_moiety 'C7 H7 N O3'
_chemical_formula_sum 'C7 H7 N O3'
_chemical_formula_weight 153.14
_chemical_name_systematic
;
2-Methyl-4-nitrophenol
;
_space_group_IT_number 14
_symmetry_cell_setting monoclinic
_symmetry_space_group_name_Hall '-P 2yn'
_symmetry_space_group_name_H-M 'P 1 21/n 1'
_atom_sites_solution_hydrogens geom
_atom_sites_solution_primary direct
_atom_sites_solution_secondary difmap
_audit_creation_method SHELXL-97
_cell_angle_alpha 90.00
_cell_angle_beta 100.71(3)
_cell_angle_gamma 90.00
_cell_formula_units_Z 4
_cell_length_a 5.6210(11)
_cell_length_b 8.7420(17)
_cell_length_c 14.300(3)
_cell_measurement_reflns_used 25
_cell_measurement_temperature 294(2)
_cell_measurement_theta_max 13
_cell_measurement_theta_min 9
_cell_volume 690.4(2)
_computing_cell_refinement 'CAD-4 Software (Enraf--Nonius, 1989)'
_computing_data_collection 'CAD-4 Software (Enraf--Nonius, 1989)'
_computing_data_reduction 'XCAD4 (Harms & Wocadlo, 1995)'
_computing_molecular_graphics 'ORTEP-3 for Windows (Farrugia, 1997)'
_computing_publication_material 'SHELXL97 (Sheldrick, 2008)'
_computing_structure_refinement 'SHELXL97 (Sheldrick, 2008)'
_computing_structure_solution 'SHELXS97 (Sheldrick, 2008)'
_diffrn_ambient_temperature 294(2)
_diffrn_measured_fraction_theta_full 0.995
_diffrn_measured_fraction_theta_max 0.995
_diffrn_measurement_device_type 'Enraf--Nonius CAD-4'
_diffrn_measurement_method \w/2\q
_diffrn_radiation_monochromator graphite
_diffrn_radiation_source 'fine-focus sealed tube'
_diffrn_radiation_type MoK\a
_diffrn_radiation_wavelength 0.71073
_diffrn_reflns_av_R_equivalents 0.0268
_diffrn_reflns_av_sigmaI/netI 0.0298
_diffrn_reflns_limit_h_max 6
_diffrn_reflns_limit_h_min 0
_diffrn_reflns_limit_k_max 10
_diffrn_reflns_limit_k_min 0
_diffrn_reflns_limit_l_max 16
_diffrn_reflns_limit_l_min -17
_diffrn_reflns_number 1378
_diffrn_reflns_theta_full 25.26
_diffrn_reflns_theta_max 25.26
_diffrn_reflns_theta_min 2.74
_diffrn_standards_decay_% 1
_diffrn_standards_interval_time 120
_diffrn_standards_number 3
_exptl_absorpt_coefficient_mu 0.117
_exptl_absorpt_correction_T_max 0.9884
_exptl_absorpt_correction_T_min 0.9657
_exptl_absorpt_correction_type psi-scan
_exptl_absorpt_process_details '(North <i>et al.</i>,  1968)'
_exptl_crystal_colour colorless
_exptl_crystal_density_diffrn 1.473
_exptl_crystal_density_method 'not measured'
_exptl_crystal_description block
_exptl_crystal_F_000 320
_exptl_crystal_size_max 0.30
_exptl_crystal_size_mid 0.20
_exptl_crystal_size_min 0.10
_refine_diff_density_max 0.252
_refine_diff_density_min -0.243
_refine_ls_extinction_coef 0.017(4)
_refine_ls_extinction_expression Fc^*^=kFc[1+0.001xFc^2^\l^3^/sin(2\q)]^-1/4^
_refine_ls_extinction_method 'SHELXL97 (Sheldrick, 2008)'
_refine_ls_goodness_of_fit_ref 1.009
_refine_ls_hydrogen_treatment constr
_refine_ls_matrix_type full
_refine_ls_number_parameters 102
_refine_ls_number_reflns 1245
_refine_ls_number_restraints 0
_refine_ls_restrained_S_all 1.009
_refine_ls_R_factor_all 0.0871
_refine_ls_R_factor_gt 0.0539
_refine_ls_shift/su_max 0.000
_refine_ls_shift/su_mean 0.000
_refine_ls_structure_factor_coef Fsqd
_refine_ls_weighting_details 'calc w=1/[\s^2^(Fo^2^)+(0.08P)^2^+0.74P] where P=(Fo^2^+2Fc^2^)/3'
_refine_ls_weighting_scheme calc
_refine_ls_wR_factor_gt 0.1283
_refine_ls_wR_factor_ref 0.1812
_reflns_number_gt 870
_reflns_number_total 1245
_reflns_threshold_expression I>2\s(I)
_cod_data_source_file hk2688.cif
_cod_data_source_block I
_cod_original_sg_symbol_H-M 'P 21/n'
_cod_database_code 2222058
_cod_database_fobs_code 2222058

loop_
_symmetry_equiv_pos_as_xyz
'x, y, z'
'-x+1/2, y+1/2, -z+1/2'
'-x, -y, -z'
'x-1/2, -y-1/2, z-1/2'

loop_
_atom_site_type_symbol
_atom_site_label
_atom_site_fract_x
_atom_site_fract_y
_atom_site_fract_z
_atom_site_U_iso_or_equiv
_atom_site_adp_type
_atom_site_calc_flag
_atom_site_refinement_flags
_atom_site_occupancy
_atom_site_disorder_assembly
_atom_site_disorder_group
O O1 -0.3440(5) 0.6807(3) 0.9304(2) 0.0769(9) Uani d . 1 . .
O O2 -0.0576(5) 0.7542(3) 0.8605(2) 0.0682(8) Uani d . 1 . .
O O3 0.0480(4) 0.0536(3) 0.81980(17) 0.0567(7) Uani d . 1 . .
H H3A -0.0372 -0.0079 0.8417 0.085 Uiso calc R 1 . .
N N -0.1770(5) 0.6536(3) 0.8896(2) 0.0490(8) Uani d . 1 . .
C C1 0.0652(6) 0.4640(4) 0.8248(2) 0.0478(9) Uani d . 1 . .
H H1A 0.1525 0.5429 0.8034 0.057 Uiso calc R 1 . .
C C2 0.1146(6) 0.3143(4) 0.8076(2) 0.0487(9) Uani d . 1 . .
H H2A 0.2352 0.2908 0.7734 0.058 Uiso calc R 1 . .
C C3 -0.0137(6) 0.1979(4) 0.8410(2) 0.0417(8) Uani d . 1 . .
C C4 -0.1941(5) 0.2284(3) 0.8932(2) 0.0410(8) Uani d . 1 . .
C C5 -0.2457(6) 0.3796(4) 0.9085(2) 0.0415(8) Uani d . 1 . .
H H5A -0.3678 0.4038 0.9418 0.050 Uiso calc R 1 . .
C C6 -0.1175(5) 0.4950(4) 0.8747(2) 0.0413(8) Uani d . 1 . .
C C7 -0.3278(6) 0.1019(4) 0.9313(3) 0.0531(9) Uani d . 1 . .
H H7A -0.2143 0.0360 0.9707 0.080 Uiso calc R 1 . .
H H7B -0.4172 0.0441 0.8793 0.080 Uiso calc R 1 . .
H H7C -0.4375 0.1443 0.9684 0.080 Uiso calc R 1 . .

loop_
_atom_site_aniso_label
_atom_site_aniso_U_11
_atom_site_aniso_U_22
_atom_site_aniso_U_33
_atom_site_aniso_U_12
_atom_site_aniso_U_13
_atom_site_aniso_U_23
O1 0.093(2) 0.0485(16) 0.104(2) 0.0137(14) 0.0576(18) -0.0051(15)
O2 0.0861(19) 0.0303(13) 0.097(2) -0.0030(12) 0.0392(16) 0.0063(13)
O3 0.0661(15) 0.0341(13) 0.0802(17) 0.0000(11) 0.0405(13) -0.0053(11)
N 0.0594(18) 0.0337(15) 0.0567(17) 0.0039(13) 0.0180(14) 0.0005(13)
C1 0.0539(19) 0.0371(17) 0.059(2) -0.0036(14) 0.0281(17) 0.0044(15)
C2 0.0496(19) 0.0413(18) 0.063(2) -0.0036(15) 0.0302(17) -0.0024(16)
C3 0.0438(17) 0.0339(15) 0.0503(18) -0.0019(14) 0.0168(14) -0.0029(14)
C4 0.0389(16) 0.0397(17) 0.0473(18) -0.0032(13) 0.0156(14) -0.0012(14)
C5 0.0403(16) 0.0407(17) 0.0469(17) 0.0021(14) 0.0171(14) 0.0005(14)
C6 0.0461(17) 0.0312(16) 0.0500(18) 0.0009(13) 0.0177(14) -0.0006(13)
C7 0.054(2) 0.045(2) 0.068(2) -0.0034(15) 0.0285(17) 0.0007(16)

loop_
_atom_type_symbol
_atom_type_description
_atom_type_scat_dispersion_real
_atom_type_scat_dispersion_imag
_atom_type_scat_source
C C 0.0033 0.0016 'International Tables Vol C Tables 4.2.6.8 and 6.1.1.4'
H H 0.0000 0.0000 'International Tables Vol C Tables 4.2.6.8 and 6.1.1.4'
N N 0.0061 0.0033 'International Tables Vol C Tables 4.2.6.8 and 6.1.1.4'
O O 0.0106 0.0060 'International Tables Vol C Tables 4.2.6.8 and 6.1.1.4'

loop_
_geom_angle_atom_site_label_1
_geom_angle_atom_site_label_2
_geom_angle_atom_site_label_3
_geom_angle_site_symmetry_1
_geom_angle_site_symmetry_3
_geom_angle
_geom_angle_publ_flag
C3 O3 H3A . . 109.5 ?
O1 N O2 . . 122.9(3) ?
O1 N C6 . . 118.4(3) ?
O2 N C6 . . 118.7(3) ?
C2 C1 C6 . . 118.4(3) ?
C2 C1 H1A . . 120.8 ?
C6 C1 H1A . . 120.8 ?
C1 C2 C3 . . 120.4(3) ?
C1 C2 H2A . . 119.8 ?
C3 C2 H2A . . 119.8 ?
O3 C3 C2 . . 115.9(3) ?
O3 C3 C4 . . 122.7(3) ?
C2 C3 C4 . . 121.5(3) ?
C5 C4 C3 . . 117.7(3) ?
C5 C4 C7 . . 121.1(3) ?
C3 C4 C7 . . 121.2(3) ?
C6 C5 C4 . . 120.5(3) ?
C6 C5 H5A . . 119.8 ?
C4 C5 H5A . . 119.8 ?
C5 C6 C1 . . 121.6(3) ?
C5 C6 N . . 119.9(3) ?
C1 C6 N . . 118.5(3) ?
C4 C7 H7A . . 109.5 ?
C4 C7 H7B . . 109.5 ?
H7A C7 H7B . . 109.5 ?
C4 C7 H7C . . 109.5 ?
H7A C7 H7C . . 109.5 ?
H7B C7 H7C . . 109.5 ?

loop_
_geom_bond_atom_site_label_1
_geom_bond_atom_site_label_2
_geom_bond_site_symmetry_2
_geom_bond_distance
_geom_bond_publ_flag
O3 C3 . 1.357(4) ?
O3 H3A . 0.8200 ?
N O1 . 1.217(3) ?
N O2 . 1.225(4) ?
N C6 . 1.451(4) ?
C1 C2 . 1.370(5) ?
C1 C6 . 1.382(4) ?
C1 H1A . 0.9300 ?
C2 C3 . 1.382(4) ?
C2 H2A . 0.9300 ?
C3 C4 . 1.393(4) ?
C4 C5 . 1.379(4) ?
C4 C7 . 1.496(4) ?
C5 C6 . 1.379(4) ?
C5 H5A . 0.9300 ?
C7 H7A . 0.9600 ?
C7 H7B . 0.9600 ?
C7 H7C . 0.9600 ?

loop_
_geom_hbond_atom_site_label_D
_geom_hbond_atom_site_label_H
_geom_hbond_atom_site_label_A
_geom_hbond_site_symmetry_A
_geom_hbond_distance_DH
_geom_hbond_distance_HA
_geom_hbond_distance_DA
_geom_hbond_angle_DHA
O3 H3A O2 1_545 0.82 2.10 2.770(4) 138.00
C7 H7C O1 3_467 0.96 2.57 3.505(5) 165.00

loop_
_geom_torsion_atom_site_label_1
_geom_torsion_atom_site_label_2
_geom_torsion_atom_site_label_3
_geom_torsion_atom_site_label_4
_geom_torsion_site_symmetry_1
_geom_torsion_site_symmetry_2
_geom_torsion_site_symmetry_3
_geom_torsion_site_symmetry_4
_geom_torsion
_geom_torsion_publ_flag
O1 N C6 C5 . . . . -1.5(5) ?
O2 N C6 C5 . . . . 178.6(3) ?
O1 N C6 C1 . . . . 177.3(3) ?
O2 N C6 C1 . . . . -2.6(5) ?
C6 C1 C2 C3 . . . . -1.0(5) ?
C2 C1 C6 C5 . . . . 1.2(5) ?
C2 C1 C6 N . . . . -177.5(3) ?
C1 C2 C3 O3 . . . . 179.7(3) ?
C1 C2 C3 C4 . . . . -0.5(5) ?
O3 C3 C4 C5 . . . . -178.4(3) ?
C2 C3 C4 C5 . . . . 1.8(5) ?
O3 C3 C4 C7 . . . . 1.4(5) ?
C2 C3 C4 C7 . . . . -178.3(3) ?
C3 C4 C5 C6 . . . . -1.5(5) ?
C7 C4 C5 C6 . . . . 178.6(3) ?
C4 C5 C6 C1 . . . . 0.0(5) ?
C4 C5 C6 N . . . . 178.8(3) ?

loop_
_cod_related_entry_id
_cod_related_entry_database
_cod_related_entry_code
1 ChemSpider 7164
